data_4118834
loop_
_publ_author_name
'Masaki Horie'
'Yuji Suzaki'
'Daisuke Hashizume'
'Tomoko Abe'
'Tiendi Wu'
'Takafumi Sassa'
'Takuya Hosokai'
'Kohtaro Osakada'

_publ_section_title
;
 Thermally-Induced Phase Transition of Pseudorotaxane Crystals: Changes in
 Conformation and Interaction of the Molecules and Optical Properties of
 the Crystals
;
_journal_name_full 'Journal of the American Chemical Society'
_journal_page_first 17932
_journal_page_last 17944
_journal_paper_doi 10.1021/ja304406c
_journal_volume 134
_journal_year 2012
_chemical_formula_moiety 'C19 H22 Fe N, C24 H32 O8, P F6'
_chemical_formula_sum 'C43 H54 F6 Fe N O8 P'
_chemical_formula_weight 913.69
_chemical_name_systematic
; 
 ? 
;
_space_group_IT_number 2
_symmetry_cell_setting triclinic
_symmetry_space_group_name_Hall '-P 1'
_symmetry_space_group_name_H-M 'P -1'
_atom_sites_solution_hydrogens geom
_atom_sites_solution_primary direct
_atom_sites_solution_secondary difmap
_audit_creation_method SHELXL-97
_cell_angle_alpha 85.67(3)
_cell_angle_beta 86.50(3)
_cell_angle_gamma 87.66(4)
_cell_formula_units_Z 2
_cell_length_a 10.211(4)
_cell_length_b 11.919(6)
_cell_length_c 18.540(7)
_cell_measurement_reflns_used 3831
_cell_measurement_temperature 401.2(2)
_cell_measurement_theta_max 26.9972
_cell_measurement_theta_min 1.9699
_cell_volume 2244.3(17)
_computing_cell_refinement 'CrystalClear (Rigaku/MSC Inc., 2005)'
_computing_data_collection 'CrystalClear (Rigaku/MSC Inc., 2005)'
_computing_data_reduction 'CrystalClear (Rigaku/MSC Inc., 2005)'
_computing_molecular_graphics ORTEP-3
_computing_structure_refinement SHELXL-97
_computing_structure_solution SIR-92
_diffrn_ambient_temperature 401.2(2)
_diffrn_detector_area_resol_mean 28.5714
_diffrn_measured_fraction_theta_full 0.866
_diffrn_measured_fraction_theta_max 0.866
_diffrn_measurement_details
;
scan:
        Number of images: 160
                   Slice: -80.0000 - 0.0000
             Image width: 0.5000
                Exp time: 2.0000
           Rotation axis: Omega
                   Omega: 0.0000
                     Chi: 0.0000
                     Phi: 0.0000
                     XTD: 35.0785
                  2theta: 0.1586
scan:
        Number of images: 190
                   Slice: -80.0000 - 15.0000
             Image width: 0.5000
                Exp time: 2.0000
           Rotation axis: Omega
                   Omega: 0.0000
                     Chi: 50.0000
                     Phi: 90.0000
                     XTD: 35.0785
                  2theta: 0.1586
;
_diffrn_measurement_device
;
Saturn70 (4x4 bin mode)
;
_diffrn_measurement_device_details
;
AFC8: Eulerian 3-circle
;
_diffrn_measurement_device_type AFC-8
_diffrn_measurement_method \w-scan
_diffrn_orient_matrix_type d*Trek
_diffrn_orient_matrix_UB_11 0.0965
_diffrn_orient_matrix_UB_12 -0.0048
_diffrn_orient_matrix_UB_13 -0.0174
_diffrn_orient_matrix_UB_21 -0.0006
_diffrn_orient_matrix_UB_22 -0.0764
_diffrn_orient_matrix_UB_23 0.0353
_diffrn_orient_matrix_UB_31 -0.0130
_diffrn_orient_matrix_UB_32 -0.0183
_diffrn_orient_matrix_UB_33 -0.0493
_diffrn_radiation_detector CCD
_diffrn_radiation_monochromator confocal
_diffrn_radiation_source 'fine-focus rotating anode'
_diffrn_radiation_type MoK\a
_diffrn_radiation_wavelength 0.71073
_diffrn_reflns_av_R_equivalents 0.0742
_diffrn_reflns_av_sigmaI/netI 0.1027
_diffrn_reflns_limit_h_max 12
_diffrn_reflns_limit_h_min -11
_diffrn_reflns_limit_k_max 13
_diffrn_reflns_limit_k_min -14
_diffrn_reflns_limit_l_max 19
_diffrn_reflns_limit_l_min -20
_diffrn_reflns_number 11708
_diffrn_reflns_theta_full 25.00
_diffrn_reflns_theta_max 25.00
_diffrn_reflns_theta_min 1.97
_exptl_absorpt_coefficient_mu 0.447
_exptl_absorpt_correction_T_max 0.9651
_exptl_absorpt_correction_T_min 0.6398
_exptl_absorpt_correction_type multi-scan
_exptl_absorpt_process_details
;
CrystalClear (Rigaku/MSC Inc., 2005)
;
_exptl_crystal_colour yellow
_exptl_crystal_density_diffrn 1.352
_exptl_crystal_description plate
_exptl_crystal_F_000 956
_exptl_crystal_size_max 0.20
_exptl_crystal_size_mid 0.20
_exptl_crystal_size_min 0.08
_refine_diff_density_max 0.351
_refine_diff_density_min -0.356
_refine_diff_density_rms 0.058
_refine_ls_extinction_method none
_refine_ls_goodness_of_fit_ref 1.042
_refine_ls_hydrogen_treatment constr
_refine_ls_matrix_type full
_refine_ls_number_parameters 577
_refine_ls_number_reflns 6842
_refine_ls_number_restraints 11
_refine_ls_restrained_S_all 1.054
_refine_ls_R_factor_all 0.1957
_refine_ls_R_factor_gt 0.1097
_refine_ls_shift/su_max 0.000
_refine_ls_shift/su_mean 0.000
_refine_ls_structure_factor_coef Fsqd
_refine_ls_weighting_details 'calc w=1/[\s^2^(Fo^2^)+(0.1780P)^2^] where P=(Fo^2^+2Fc^2^)/3'
_refine_ls_weighting_scheme calc
_refine_ls_wR_factor_gt 0.2798
_refine_ls_wR_factor_ref 0.3624
_reflns_number_gt 2827
_reflns_number_total 6842
_reflns_threshold_expression I>2\s(I)
_cod_data_source_file ja304406c_si_004.cif
_cod_data_source_block 128deg
_cod_database_code 4118834

loop_
_symmetry_equiv_pos_as_xyz
'x, y, z'
'-x, -y, -z'

loop_
_atom_site_label
_atom_site_type_symbol
_atom_site_fract_x
_atom_site_fract_y
_atom_site_fract_z
_atom_site_U_iso_or_equiv
_atom_site_adp_type
_atom_site_occupancy
_atom_site_symmetry_multiplicity
_atom_site_calc_flag
_atom_site_refinement_flags
Fe1 Fe 0.33510(12) 0.36330(11) 0.42302(7) 0.0951(6) Uani 1 1 d .
N1 N 0.4273(7) 0.2568(5) 0.2036(4) 0.0929(19) Uani 1 1 d .
H1NA H 0.3439 0.2658 0.1905 0.111 Uiso 1 1 calc R
H1NB H 0.4712 0.3174 0.1851 0.111 Uiso 1 1 calc R
C1 C 0.4286(9) 0.2497(7) 0.2846(4) 0.098(2) Uani 1 1 d .
H1A H 0.3786 0.1859 0.3044 0.117 Uiso 1 1 calc R
H1B H 0.5184 0.2367 0.2985 0.117 Uiso 1 1 calc R
C2 C 0.4888(12) 0.1537(8) 0.1730(5) 0.121(3) Uani 1 1 d .
H2A H 0.4476 0.0878 0.1967 0.145 Uiso 1 1 calc R
H2B H 0.5812 0.1485 0.1827 0.145 Uiso 1 1 calc R
C3 C 0.4749(11) 0.1550(7) 0.0925(6) 0.098(3) Uani 1 1 d .
C4 C 0.5801(15) 0.1855(10) 0.0468(7) 0.137(4) Uani 1 1 d .
H4 H 0.6560 0.2078 0.0661 0.165 Uiso 1 1 calc R
C5 C 0.5754(19) 0.1839(11) -0.0291(8) 0.168(6) Uani 1 1 d .
H5 H 0.6466 0.2023 -0.0608 0.202 Uiso 1 1 calc R
C6 C 0.452(3) 0.1515(12) -0.0538(10) 0.196(11) Uani 1 1 d .
C7 C 0.359(2) 0.124(2) -0.0071(16) 0.217(12) Uani 1 1 d .
H7 H 0.2800 0.1029 -0.0241 0.260 Uiso 1 1 calc R
C8 C 0.3684(12) 0.1232(12) 0.0657(10) 0.168(6) Uani 1 1 d .
H8 H 0.2983 0.0998 0.0968 0.202 Uiso 1 1 calc R
C9 C 0.450(3) 0.1518(15) -0.1370(10) 0.39(2) Uani 1 1 d .
H9A H 0.3627 0.1365 -0.1499 0.588 Uiso 1 1 calc R
H9B H 0.5104 0.0949 -0.1542 0.588 Uiso 1 1 calc R
H9C H 0.4740 0.2242 -0.1588 0.588 Uiso 1 1 calc R
C10 C 0.3733(8) 0.3525(7) 0.3164(4) 0.086(2) Uani 1 1 d .
C11 C 0.2373(9) 0.3762(8) 0.3301(5) 0.097(3) Uani 1 1 d .
H11 H 0.1691 0.3330 0.3183 0.116 Uiso 1 1 calc R
C12 C 0.2248(11) 0.4767(9) 0.3646(5) 0.113(3) Uani 1 1 d .
H12 H 0.1464 0.5102 0.3818 0.135 Uiso 1 1 calc R
C13 C 0.3480(15) 0.5178(9) 0.3689(6) 0.128(4) Uani 1 1 d .
H13 H 0.3665 0.5853 0.3875 0.153 Uiso 1 1 calc R
C14 C 0.4419(10) 0.4395(8) 0.3401(5) 0.104(3) Uani 1 1 d .
H14 H 0.5326 0.4454 0.3375 0.124 Uiso 1 1 calc R
O1 O 0.1050(7) 0.1643(5) 0.2110(5) 0.120(2) Uani 1 1 d .
O2 O 0.2407(9) 0.0347(8) 0.3233(6) 0.175(4) Uani 1 1 d D
O3 O 0.5079(8) -0.0392(6) 0.3120(5) 0.158(3) Uani 1 1 d D
O4 O 0.7162(7) 0.1031(6) 0.3476(4) 0.124(2) Uani 1 1 d .
O5 O 0.7676(6) 0.2943(5) 0.2843(4) 0.113(2) Uani 1 1 d .
O6 O 0.6463(6) 0.4079(5) 0.1613(4) 0.129(2) Uani 1 1 d D
O7 O 0.3972(9) 0.4811(7) 0.1280(5) 0.158(3) Uani 1 1 d D
O8 O 0.1679(7) 0.3457(6) 0.1362(4) 0.121(2) Uani 1 1 d .
C15 C 0.4016(17) 0.2172(12) 0.4695(6) 0.143(5) Uani 1 1 d .
H15 H 0.4418 0.1601 0.4435 0.171 Uiso 1 1 calc R
C16 C 0.2620(14) 0.2310(12) 0.4875(6) 0.133(4) Uani 1 1 d .
H16 H 0.1963 0.1845 0.4763 0.159 Uiso 1 1 calc R
C17 C 0.2465(12) 0.3279(14) 0.5247(6) 0.139(4) Uani 1 1 d .
H17 H 0.1675 0.3580 0.5437 0.167 Uiso 1 1 calc R
C18 C 0.3760(14) 0.3743(12) 0.5290(6) 0.135(4) Uani 1 1 d .
H18 H 0.3949 0.4402 0.5495 0.162 Uiso 1 1 calc R
C19 C 0.4635(14) 0.3012(14) 0.4968(6) 0.137(4) Uani 1 1 d .
H19 H 0.5541 0.3083 0.4941 0.165 Uiso 1 1 calc R
C20 C 0.0492(13) 0.2951(15) 0.0344(8) 0.161(5) Uani 1 1 d .
H20 H 0.0718 0.3615 0.0077 0.193 Uiso 1 1 calc R
C21 C -0.0253(19) 0.220(3) 0.0053(11) 0.195(9) Uani 1 1 d .
H21 H -0.0521 0.2332 -0.0418 0.234 Uiso 1 1 calc R
C22 C -0.059(2) 0.1273(19) 0.0452(15) 0.193(9) Uani 1 1 d .
H22 H -0.1110 0.0768 0.0254 0.231 Uiso 1 1 calc R
C23 C -0.0202(13) 0.1024(13) 0.1143(11) 0.164(6) Uani 1 1 d .
H23 H -0.0449 0.0366 0.1409 0.197 Uiso 1 1 calc R
C24 C 0.0584(11) 0.1804(11) 0.1434(8) 0.122(3) Uani 1 1 d .
C25 C 0.0480(11) 0.0724(11) 0.2540(9) 0.159(5) Uani 1 1 d D
H25A H 0.0636 0.0040 0.2290 0.191 Uiso 1 1 calc R
H25B H -0.0462 0.0861 0.2600 0.191 Uiso 1 1 calc R
C26 C 0.1028(14) 0.0568(14) 0.3254(9) 0.181(6) Uani 1 1 d D
H26A H 0.0827 0.1241 0.3509 0.217 Uiso 1 1 calc R
H26B H 0.0600 -0.0052 0.3529 0.217 Uiso 1 1 calc R
C27 C 0.2784(11) -0.0785(10) 0.3220(9) 0.165(5) Uani 1 1 d D
H27A H 0.2737 -0.1006 0.2730 0.198 Uiso 1 1 calc R
H27B H 0.2160 -0.1222 0.3528 0.198 Uiso 1 1 calc R
C28 C 0.4093(11) -0.1068(9) 0.3456(7) 0.152(5) Uani 1 1 d D
H28A H 0.4087 -0.1010 0.3975 0.183 Uiso 1 1 calc R
H28B H 0.4311 -0.1846 0.3364 0.183 Uiso 1 1 calc R
C29 C 0.6394(10) -0.0737(8) 0.3242(7) 0.138(4) Uani 1 1 d D
H29A H 0.6918 -0.0647 0.2789 0.165 Uiso 1 1 calc R
H29B H 0.6424 -0.1530 0.3405 0.165 Uiso 1 1 calc R
C30 C 0.6982(11) -0.0090(8) 0.3790(6) 0.127(4) Uani 1 1 d D
H30A H 0.6404 -0.0077 0.4225 0.153 Uiso 1 1 calc R
H30B H 0.7819 -0.0438 0.3920 0.153 Uiso 1 1 calc R
C31 C 0.7768(9) 0.1762(10) 0.3886(6) 0.108(3) Uani 1 1 d .
C32 C 0.8105(11) 0.1548(12) 0.4595(8) 0.135(4) Uani 1 1 d .
H32 H 0.7935 0.0856 0.4842 0.162 Uiso 1 1 calc R
C33 C 0.8687(14) 0.2360(19) 0.4930(8) 0.163(5) Uani 1 1 d .
H33 H 0.8936 0.2212 0.5403 0.195 Uiso 1 1 calc R
C34 C 0.8905(13) 0.3371(16) 0.4584(10) 0.155(5) Uani 1 1 d .
H34 H 0.9293 0.3918 0.4823 0.187 Uiso 1 1 calc R
C35 C 0.8576(11) 0.3604(11) 0.3903(8) 0.132(4) Uani 1 1 d .
H35 H 0.8737 0.4307 0.3668 0.158 Uiso 1 1 calc R
C36 C 0.7991(9) 0.2794(10) 0.3547(6) 0.104(3) Uani 1 1 d .
C37 C 0.8222(9) 0.3869(9) 0.2414(6) 0.115(3) Uani 1 1 d D
H37A H 0.9171 0.3831 0.2426 0.138 Uiso 1 1 calc R
H37B H 0.7898 0.4572 0.2602 0.138 Uiso 1 1 calc R
C38 C 0.7830(10) 0.3811(10) 0.1656(6) 0.132(4) Uani 1 1 d D
H38A H 0.8330 0.4337 0.1335 0.158 Uiso 1 1 calc R
H38B H 0.8024 0.3060 0.1502 0.158 Uiso 1 1 calc R
C39 C 0.6193(14) 0.5184(9) 0.1306(9) 0.188(7) Uani 1 1 d D
H39A H 0.6332 0.5193 0.0783 0.226 Uiso 1 1 calc R
H39B H 0.6803 0.5692 0.1478 0.226 Uiso 1 1 calc R
C40 C 0.4824(14) 0.5594(11) 0.1491(11) 0.310(16) Uani 1 1 d D
H40A H 0.4699 0.5671 0.2008 0.372 Uiso 1 1 calc R
H40B H 0.4653 0.6324 0.1239 0.372 Uiso 1 1 calc R
C41 C 0.2651(14) 0.5221(11) 0.1419(9) 0.180(6) Uani 1 1 d D
H41A H 0.2566 0.6013 0.1257 0.216 Uiso 1 1 calc R
H41B H 0.2411 0.5138 0.1934 0.216 Uiso 1 1 calc R
C42 C 0.1800(12) 0.4562(11) 0.1022(8) 0.164(5) Uani 1 1 d D
H42A H 0.0938 0.4934 0.1004 0.196 Uiso 1 1 calc R
H42B H 0.2162 0.4517 0.0529 0.196 Uiso 1 1 calc R
C43 C 0.0903(10) 0.2732(12) 0.1023(6) 0.112(3) Uani 1 1 d .
P1 P 0.9483(4) 0.7177(3) 0.2415(2) 0.1436(13) Uani 1 1 d .
F1 F 0.8065(9) 0.6875(8) 0.2635(7) 0.235(5) Uani 1 1 d .
F2 F 1.0829(9) 0.7485(10) 0.2162(9) 0.308(8) Uani 1 1 d .
F3 F 0.9005(15) 0.8252(9) 0.1988(9) 0.280(6) Uani 1 1 d .
F4 F 0.9518(14) 0.7940(11) 0.3029(8) 0.281(6) Uani 1 1 d .
F5 F 0.9866(14) 0.6104(8) 0.2804(10) 0.315(9) Uani 1 1 d .
F6 F 0.9359(13) 0.6470(10) 0.1742(7) 0.260(5) Uani 1 1 d .

loop_
_atom_site_aniso_label
_atom_site_aniso_U_11
_atom_site_aniso_U_22
_atom_site_aniso_U_33
_atom_site_aniso_U_23
_atom_site_aniso_U_13
_atom_site_aniso_U_12
Fe1 0.0955(9) 0.1064(10) 0.0834(9) -0.0118(6) -0.0091(6) 0.0114(7)
N1 0.110(5) 0.077(4) 0.091(5) -0.009(3) -0.001(4) 0.003(4)
C1 0.105(6) 0.107(6) 0.077(5) 0.000(5) 0.014(4) 0.011(5)
C2 0.169(9) 0.086(6) 0.100(7) -0.002(5) 0.025(6) 0.035(6)
C3 0.116(7) 0.065(5) 0.113(7) -0.021(5) -0.008(6) 0.021(5)
C4 0.176(12) 0.125(9) 0.117(9) -0.019(7) -0.034(9) -0.024(8)
C5 0.272(19) 0.120(9) 0.113(10) -0.017(8) 0.001(10) -0.014(11)
C6 0.36(3) 0.089(8) 0.152(15) -0.062(9) -0.121(18) 0.074(14)
C7 0.168(16) 0.24(2) 0.26(3) -0.15(2) -0.095(17) 0.092(15)
C8 0.112(9) 0.179(13) 0.227(17) -0.107(13) 0.007(10) -0.016(8)
C9 0.82(6) 0.192(16) 0.183(16) -0.104(14) -0.27(3) 0.23(3)
C10 0.092(5) 0.090(5) 0.074(5) -0.007(4) -0.004(4) 0.009(4)
C11 0.095(6) 0.106(6) 0.092(6) -0.020(5) -0.028(5) 0.010(5)
C12 0.112(7) 0.122(8) 0.103(7) -0.013(6) -0.007(5) 0.024(6)
C13 0.183(12) 0.083(6) 0.119(8) -0.011(6) -0.021(8) -0.002(8)
C14 0.105(6) 0.093(6) 0.116(7) -0.010(5) -0.022(5) -0.024(6)
O1 0.106(4) 0.099(5) 0.153(7) 0.006(4) 0.006(4) -0.010(4)
O2 0.113(6) 0.149(7) 0.257(11) 0.031(7) -0.001(6) -0.019(6)
O3 0.126(6) 0.102(5) 0.243(10) 0.023(6) -0.025(6) 0.010(4)
O4 0.131(5) 0.095(4) 0.140(6) 0.017(4) -0.014(4) 0.009(4)
O5 0.106(4) 0.092(4) 0.139(6) 0.019(4) -0.016(4) -0.015(3)
O6 0.101(5) 0.113(5) 0.168(7) 0.031(4) -0.019(4) -0.012(4)
O7 0.117(6) 0.107(5) 0.244(10) 0.030(6) -0.026(6) 0.010(5)
O8 0.108(5) 0.115(5) 0.135(6) 0.017(4) -0.004(4) 0.018(4)
C15 0.196(15) 0.138(10) 0.083(7) 0.018(7) 0.009(8) 0.048(10)
C16 0.157(12) 0.155(11) 0.084(7) 0.021(7) -0.007(7) -0.035(9)
C17 0.118(9) 0.202(14) 0.092(7) -0.005(8) 0.002(6) 0.021(9)
C18 0.159(11) 0.163(11) 0.084(7) -0.019(7) -0.029(7) 0.014(9)
C19 0.146(10) 0.176(13) 0.083(7) 0.007(8) -0.014(7) 0.052(10)
C20 0.124(9) 0.226(16) 0.129(11) 0.000(11) -0.015(8) 0.034(10)
C21 0.127(13) 0.32(3) 0.148(15) -0.088(19) -0.027(11) 0.040(17)
C22 0.159(15) 0.196(19) 0.24(3) -0.096(17) -0.052(17) 0.008(14)
C23 0.116(9) 0.143(11) 0.243(19) -0.061(12) -0.030(10) 0.011(8)
C24 0.104(7) 0.118(9) 0.142(11) -0.020(8) -0.001(7) 0.015(7)
C25 0.095(7) 0.128(9) 0.248(17) 0.002(10) 0.026(9) -0.015(7)
C26 0.126(11) 0.214(16) 0.197(16) 0.039(12) -0.003(10) -0.050(10)
C27 0.133(10) 0.147(12) 0.221(16) -0.019(11) -0.028(10) -0.053(10)
C28 0.178(12) 0.103(8) 0.167(11) 0.046(7) 0.005(9) -0.017(8)
C29 0.131(9) 0.078(6) 0.200(13) 0.010(7) -0.015(8) 0.008(6)
C30 0.111(7) 0.100(7) 0.163(10) 0.033(7) -0.003(7) 0.009(6)
C31 0.082(6) 0.127(9) 0.110(8) 0.009(7) 0.004(5) 0.006(6)
C32 0.115(8) 0.151(10) 0.137(10) 0.010(8) -0.001(7) -0.003(7)
C33 0.141(11) 0.230(18) 0.119(10) -0.004(12) -0.013(8) -0.037(11)
C34 0.121(9) 0.192(16) 0.159(14) -0.046(12) -0.001(9) -0.034(10)
C35 0.114(8) 0.146(10) 0.138(10) -0.019(8) -0.012(7) -0.022(7)
C36 0.083(5) 0.115(8) 0.111(8) 0.000(7) 0.000(5) 0.009(5)
C37 0.092(6) 0.105(7) 0.148(10) -0.016(7) 0.008(6) -0.011(5)
C38 0.104(8) 0.148(9) 0.137(10) 0.006(7) 0.019(6) -0.013(7)
C39 0.163(13) 0.126(10) 0.263(18) 0.090(11) -0.031(12) -0.013(9)
C40 0.150(14) 0.172(15) 0.58(4) 0.19(2) -0.04(2) -0.031(13)
C41 0.144(11) 0.115(9) 0.271(19) 0.038(11) -0.009(12) 0.026(9)
C42 0.112(8) 0.136(10) 0.236(16) 0.044(10) -0.044(10) 0.014(8)
C43 0.085(6) 0.141(10) 0.110(8) -0.011(7) 0.005(5) 0.009(6)
P1 0.141(3) 0.0844(19) 0.205(4) -0.025(2) 0.009(2) 0.0032(18)
F1 0.159(7) 0.201(9) 0.348(14) -0.080(9) 0.049(8) -0.034(6)
F2 0.151(7) 0.229(11) 0.56(2) -0.171(13) 0.107(10) -0.071(7)
F3 0.317(16) 0.150(8) 0.364(18) 0.036(9) -0.026(13) 0.008(8)
F4 0.327(15) 0.266(12) 0.270(13) -0.129(11) 0.010(11) -0.085(11)
F5 0.303(15) 0.156(8) 0.49(2) 0.090(11) -0.175(15) 0.004(8)
F6 0.320(14) 0.207(9) 0.258(12) -0.085(9) 0.049(10) -0.050(10)

loop_
_atom_type_symbol
_atom_type_description
_atom_type_scat_dispersion_real
_atom_type_scat_dispersion_imag
_atom_type_scat_source
C C 0.0033 0.0016 'International Tables Vol C Tables 4.2.6.8 and 6.1.1.4'
H H 0.0000 0.0000 'International Tables Vol C Tables 4.2.6.8 and 6.1.1.4'
F F 0.0171 0.0103 'International Tables Vol C Tables 4.2.6.8 and 6.1.1.4'
Fe Fe 0.3463 0.8444 'International Tables Vol C Tables 4.2.6.8 and 6.1.1.4'
N N 0.0061 0.0033 'International Tables Vol C Tables 4.2.6.8 and 6.1.1.4'
O O 0.0106 0.0060 'International Tables Vol C Tables 4.2.6.8 and 6.1.1.4'
P P 0.1023 0.0942 'International Tables Vol C Tables 4.2.6.8 and 6.1.1.4'

loop_
_geom_angle_atom_site_label_1
_geom_angle_atom_site_label_2
_geom_angle_atom_site_label_3
_geom_angle
C15 Fe1 C10 105.3(4)
C15 Fe1 C14 119.3(5)
C10 Fe1 C14 40.4(3)
C15 Fe1 C12 161.0(6)
C10 Fe1 C12 68.6(4)
C14 Fe1 C12 68.5(4)
C15 Fe1 C19 39.2(5)
C10 Fe1 C19 121.8(4)
C14 Fe1 C19 106.8(5)
C12 Fe1 C19 159.3(6)
C15 Fe1 C13 156.5(7)
C10 Fe1 C13 68.1(4)
C14 Fe1 C13 41.1(4)
C12 Fe1 C13 39.7(4)
C19 Fe1 C13 123.7(6)
C15 Fe1 C11 123.5(6)
C10 Fe1 C11 41.0(3)
C14 Fe1 C11 68.3(4)
C12 Fe1 C11 40.3(4)
C19 Fe1 C11 158.6(5)
C13 Fe1 C11 67.2(4)
C15 Fe1 C16 42.1(5)
C10 Fe1 C16 121.3(5)
C14 Fe1 C16 156.5(5)
C12 Fe1 C16 124.5(5)
C19 Fe1 C16 67.8(5)
C13 Fe1 C16 160.7(6)
C11 Fe1 C16 107.8(4)
C15 Fe1 C18 67.3(5)
C10 Fe1 C18 157.1(5)
C14 Fe1 C18 122.5(5)
C12 Fe1 C18 125.1(5)
C19 Fe1 C18 39.1(4)
C13 Fe1 C18 109.5(5)
C11 Fe1 C18 161.0(5)
C16 Fe1 C18 68.7(5)
C15 Fe1 C17 67.8(5)
C10 Fe1 C17 157.9(5)
C14 Fe1 C17 161.5(5)
C12 Fe1 C17 110.6(5)
C19 Fe1 C17 67.0(5)
C13 Fe1 C17 126.5(6)
C11 Fe1 C17 123.9(4)
C16 Fe1 C17 39.5(5)
C18 Fe1 C17 41.7(5)
C2 N1 C1 111.6(6)
C2 N1 H1NA 109.3
C1 N1 H1NA 109.3
C2 N1 H1NB 109.3
C1 N1 H1NB 109.3
H1NA N1 H1NB 108.0
C10 C1 N1 112.9(7)
C10 C1 H1A 109.0
N1 C1 H1A 109.0
C10 C1 H1B 109.0
N1 C1 H1B 109.0
H1A C1 H1B 107.8
N1 C2 C3 111.8(7)
N1 C2 H2A 109.3
C3 C2 H2A 109.3
N1 C2 H2B 109.3
C3 C2 H2B 109.3
H2A C2 H2B 107.9
C8 C3 C4 119.6(12)
C8 C3 C2 121.8(13)
C4 C3 C2 118.5(10)
C3 C4 C5 121.3(12)
C3 C4 H4 119.4
C5 C4 H4 119.4
C4 C5 C6 115.1(16)
C4 C5 H5 122.4
C6 C5 H5 122.4
C7 C6 C5 119.4(18)
C7 C6 C9 127(3)
C5 C6 C9 114(3)
C6 C7 C8 124(2)
C6 C7 H7 118.2
C8 C7 H7 118.2
C3 C8 C7 120.8(16)
C3 C8 H8 119.6
C7 C8 H8 119.6
C6 C9 H9A 109.5
C6 C9 H9B 109.5
H9A C9 H9B 109.5
C6 C9 H9C 109.5
H9A C9 H9C 109.5
H9B C9 H9C 109.5
C14 C10 C11 108.3(8)
C14 C10 C1 127.3(8)
C11 C10 C1 124.4(8)
C14 C10 Fe1 70.1(5)
C11 C10 Fe1 70.7(5)
C1 C10 Fe1 123.4(6)
C12 C11 C10 107.3(8)
C12 C11 Fe1 69.1(5)
C10 C11 Fe1 68.3(4)
C12 C11 H11 126.3
C10 C11 H11 126.3
Fe1 C11 H11 127.8
C13 C12 C11 108.6(9)
C13 C12 Fe1 70.8(6)
C11 C12 Fe1 70.5(5)
C13 C12 H12 125.7
C11 C12 H12 125.7
Fe1 C12 H12 124.6
C12 C13 C14 108.4(9)
C12 C13 Fe1 69.5(6)
C14 C13 Fe1 68.6(6)
C12 C13 H13 125.8
C14 C13 H13 125.8
Fe1 C13 H13 127.7
C10 C14 C13 107.3(9)
C10 C14 Fe1 69.5(5)
C13 C14 Fe1 70.3(7)
C10 C14 H14 126.3
C13 C14 H14 126.3
Fe1 C14 H14 125.4
C24 O1 C25 113.6(10)
C27 O2 C26 114.5(10)
C28 O3 C29 117.0(8)
C31 O4 C30 117.0(8)
C36 O5 C37 117.6(8)
C39 O6 C38 113.3(9)
C40 O7 C41 108.6(10)
C43 O8 C42 116.3(9)
C19 C15 C16 108.5(12)
C19 C15 Fe1 71.8(7)
C16 C15 Fe1 70.7(7)
C19 C15 H15 125.8
C16 C15 H15 125.8
Fe1 C15 H15 123.3
C17 C16 C15 105.9(12)
C17 C16 Fe1 71.0(7)
C15 C16 Fe1 67.2(6)
C17 C16 H16 127.0
C15 C16 H16 127.0
Fe1 C16 H16 126.2
C16 C17 C18 108.2(11)
C16 C17 Fe1 69.5(6)
C18 C17 Fe1 68.6(6)
C16 C17 H17 125.9
C18 C17 H17 125.9
Fe1 C17 H17 127.6
C19 C18 C17 106.0(12)
C19 C18 Fe1 69.8(6)
C17 C18 Fe1 69.7(6)
C19 C18 H18 127.0
C17 C18 H18 127.0
Fe1 C18 H18 125.2
C15 C19 C18 111.3(13)
C15 C19 Fe1 69.0(7)
C18 C19 Fe1 71.1(6)
C15 C19 H19 124.4
C18 C19 H19 124.4
Fe1 C19 H19 127.2
C43 C20 C21 119.9(18)
C43 C20 H20 120.1
C21 C20 H20 120.1
C22 C21 C20 119(2)
C22 C21 H21 120.6
C20 C21 H21 120.6
C21 C22 C23 123(2)
C21 C22 H22 118.4
C23 C22 H22 118.4
C22 C23 C24 117.5(17)
C22 C23 H23 121.3
C24 C23 H23 121.3
C43 C24 O1 118.8(11)
C43 C24 C23 118.2(14)
O1 C24 C23 123.0(14)
O1 C25 C26 111.6(11)
O1 C25 H25A 109.3
C26 C25 H25A 109.3
O1 C25 H25B 109.3
C26 C25 H25B 109.3
H25A C25 H25B 108.0
O2 C26 C25 114.3(12)
O2 C26 H26A 108.7
C25 C26 H26A 108.7
O2 C26 H26B 108.7
C25 C26 H26B 108.7
H26A C26 H26B 107.6
O2 C27 C28 114.8(10)
O2 C27 H27A 108.6
C28 C27 H27A 108.6
O2 C27 H27B 108.6
C28 C27 H27B 108.6
H27A C27 H27B 107.5
O3 C28 C27 114.7(9)
O3 C28 H28A 108.6
C27 C28 H28A 108.6
O3 C28 H28B 108.6
C27 C28 H28B 108.6
H28A C28 H28B 107.6
O3 C29 C30 113.1(9)
O3 C29 H29A 109.0
C30 C29 H29A 109.0
O3 C29 H29B 109.0
C30 C29 H29B 109.0
H29A C29 H29B 107.8
O4 C30 C29 107.7(8)
O4 C30 H30A 110.2
C29 C30 H30A 110.2
O4 C30 H30B 110.2
C29 C30 H30B 110.2
H30A C30 H30B 108.5
C36 C31 C32 118.8(12)
C36 C31 O4 114.9(10)
C32 C31 O4 126.2(11)
C33 C32 C31 119.5(13)
C33 C32 H32 120.3
C31 C32 H32 120.3
C34 C33 C32 120.6(14)
C34 C33 H33 119.7
C32 C33 H33 119.7
C35 C34 C33 121.2(14)
C35 C34 H34 119.4
C33 C34 H34 119.4
C34 C35 C36 119.5(13)
C34 C35 H35 120.2
C36 C35 H35 120.2
C31 C36 O5 116.2(10)
C31 C36 C35 120.4(11)
O5 C36 C35 123.4(11)
O5 C37 C38 108.1(8)
O5 C37 H37A 110.1
C38 C37 H37A 110.1
O5 C37 H37B 110.1
C38 C37 H37B 110.1
H37A C37 H37B 108.4
O6 C38 C37 110.3(8)
O6 C38 H38A 109.6
C37 C38 H38A 109.6
O6 C38 H38B 109.6
C37 C38 H38B 109.6
H38A C38 H38B 108.1
O6 C39 C40 112.5(11)
O6 C39 H39A 109.1
C40 C39 H39A 109.1
O6 C39 H39B 109.1
C40 C39 H39B 109.1
H39A C39 H39B 107.8
O7 C40 C39 107.9(13)
O7 C40 H40A 110.1
C39 C40 H40A 110.1
O7 C40 H40B 110.1
C39 C40 H40B 110.1
H40A C40 H40B 108.4
O7 C41 C42 107.5(11)
O7 C41 H41A 110.2
C42 C41 H41A 110.2
O7 C41 H41B 110.2
C42 C41 H41B 110.2
H41A C41 H41B 108.5
O8 C42 C41 110.8(10)
O8 C42 H42A 109.5
C41 C42 H42A 109.5
O8 C42 H42B 109.5
C41 C42 H42B 109.5
H42A C42 H42B 108.1
C24 C43 C20 122.5(14)
C24 C43 O8 113.9(11)
C20 C43 O8 123.6(13)
F5 P1 F2 95.9(9)
F5 P1 F4 99.0(9)
F2 P1 F4 90.2(7)
F5 P1 F1 86.3(8)
F2 P1 F1 176.8(9)
F4 P1 F1 91.8(7)
F5 P1 F3 175.9(7)
F2 P1 F3 87.1(8)
F4 P1 F3 83.8(8)
F1 P1 F3 90.6(8)
F5 P1 F6 86.0(8)
F2 P1 F6 91.3(7)
F4 P1 F6 174.6(8)
F1 P1 F6 86.5(6)
F3 P1 F6 91.2(8)

loop_
_geom_bond_atom_site_label_1
_geom_bond_atom_site_label_2
_geom_bond_distance
Fe1 C15 1.997(11)
Fe1 C10 2.004(8)
Fe1 C14 2.011(10)
Fe1 C12 2.018(9)
Fe1 C19 2.032(11)
Fe1 C13 2.035(10)
Fe1 C11 2.036(8)
Fe1 C16 2.043(11)
Fe1 C18 2.049(10)
Fe1 C17 2.063(11)
N1 C2 1.491(10)
N1 C1 1.499(10)
N1 H1NA 0.9000
N1 H1NB 0.9000
C1 C10 1.476(11)
C1 H1A 0.9700
C1 H1B 0.9700
C2 C3 1.506(12)
C2 H2A 0.9700
C2 H2B 0.9700
C3 C8 1.304(15)
C3 C4 1.370(16)
C4 C5 1.412(16)
C4 H4 0.9300
C5 C6 1.44(3)
C5 H5 0.9300
C6 C7 1.28(3)
C6 C9 1.54(2)
C7 C8 1.36(2)
C7 H7 0.9300
C8 H8 0.9300
C9 H9A 0.9600
C9 H9B 0.9600
C9 H9C 0.9600
C10 C14 1.387(11)
C10 C11 1.417(11)
C11 C12 1.398(12)
C11 H11 0.9300
C12 C13 1.377(15)
C12 H12 0.9300
C13 C14 1.420(15)
C13 H13 0.9300
C14 H14 0.9300
O1 C24 1.364(13)
O1 C25 1.427(13)
O2 C27 1.389(9)
O2 C26 1.421(16)
O3 C28 1.402(8)
O3 C29 1.415(8)
O4 C31 1.385(12)
O4 C30 1.432(11)
O5 C36 1.359(11)
O5 C37 1.423(11)
O6 C39 1.418(8)
O6 C38 1.425(11)
O7 C40 1.395(10)
O7 C41 1.431(15)
O8 C43 1.403(12)
O8 C42 1.423(13)
C15 C19 1.351(17)
C15 C16 1.450(17)
C15 H15 0.9300
C16 C17 1.388(16)
C16 H16 0.9300
C17 C18 1.463(16)
C17 H17 0.9300
C18 C19 1.365(16)
C18 H18 0.9300
C19 H19 0.9300
C20 C43 1.354(16)
C20 C21 1.36(2)
C20 H20 0.9300
C21 C22 1.33(3)
C21 H21 0.9300
C22 C23 1.37(2)
C22 H22 0.9300
C23 C24 1.411(17)
C23 H23 0.9300
C24 C43 1.335(15)
C25 C26 1.466(9)
C25 H25A 0.9700
C25 H25B 0.9700
C26 H26A 0.9700
C26 H26B 0.9700
C27 C28 1.451(9)
C27 H27A 0.9700
C27 H27B 0.9700
C28 H28A 0.9700
C28 H28B 0.9700
C29 C30 1.489(9)
C29 H29A 0.9700
C29 H29B 0.9700
C30 H30A 0.9700
C30 H30B 0.9700
C31 C36 1.359(14)
C31 C32 1.382(14)
C32 C33 1.364(18)
C32 H32 0.9300
C33 C34 1.342(19)
C33 H33 0.9300
C34 C35 1.333(17)
C34 H34 0.9300
C35 C36 1.384(14)
C35 H35 0.9300
C37 C38 1.491(8)
C37 H37A 0.9700
C37 H37B 0.9700
C38 H38A 0.9700
C38 H38B 0.9700
C39 C40 1.491(10)
C39 H39A 0.9700
C39 H39B 0.9700
C40 H40A 0.9700
C40 H40B 0.9700
C41 C42 1.461(9)
C41 H41A 0.9700
C41 H41B 0.9700
C42 H42A 0.9700
C42 H42B 0.9700
P1 F5 1.471(10)
P1 F2 1.477(10)
P1 F4 1.513(11)
P1 F1 1.530(9)
P1 F3 1.532(11)
P1 F6 1.571(11)

loop_
_geom_hbond_atom_site_label_D
_geom_hbond_atom_site_label_H
_geom_hbond_atom_site_label_A
_geom_hbond_distance_DH
_geom_hbond_distance_HA
_geom_hbond_distance_DA
_geom_hbond_angle_DHA
N1 H1NB O7 0.90 2.27 2.936(10) 130.4
N1 H1NB O6 0.90 2.13 2.959(10) 152.5
N1 H1NA O1 0.90 2.76 3.506(10) 141.0
N1 H1NA O8 0.90 2.26 3.111(9) 158.5
C1 H1B O5 0.97 2.66 3.523(11) 149.0
C1 H1B O4 0.97 2.68 3.568(11) 152.3
C1 H1A O2 0.97 2.32 3.274(13) 166.0
C1 H1A O3 0.97 2.94 3.511(11) 118.8

loop_
_geom_torsion_atom_site_label_1
_geom_torsion_atom_site_label_2
_geom_torsion_atom_site_label_3
_geom_torsion_atom_site_label_4
_geom_torsion
C2 N1 C1 C10 177.7(8)
C1 N1 C2 C3 173.9(9)
N1 C2 C3 C8 -82.9(13)
N1 C2 C3 C4 100.2(11)
C8 C3 C4 C5 0.3(17)
C2 C3 C4 C5 177.3(9)
C3 C4 C5 C6 1.8(18)
C4 C5 C6 C7 -2(2)
C4 C5 C6 C9 179.4(11)
C5 C6 C7 C8 0(3)
C9 C6 C7 C8 178.6(13)
C4 C3 C8 C7 -2(2)
C2 C3 C8 C7 -179.2(13)
C6 C7 C8 C3 2(3)
N1 C1 C10 C14 -100.1(10)
N1 C1 C10 C11 82.2(10)
N1 C1 C10 Fe1 170.5(6)
C15 Fe1 C10 C14 -117.4(8)
C12 Fe1 C10 C14 81.6(6)
C19 Fe1 C10 C14 -78.3(8)
C13 Fe1 C10 C14 38.7(6)
C11 Fe1 C10 C14 118.7(8)
C16 Fe1 C10 C14 -160.2(6)
C18 Fe1 C10 C14 -49.7(13)
C17 Fe1 C10 C14 174.0(10)
C15 Fe1 C10 C11 123.9(8)
C14 Fe1 C10 C11 -118.7(8)
C12 Fe1 C10 C11 -37.1(6)
C19 Fe1 C10 C11 163.0(7)
C13 Fe1 C10 C11 -80.0(7)
C16 Fe1 C10 C11 81.1(7)
C18 Fe1 C10 C11 -168.4(11)
C17 Fe1 C10 C11 55.3(13)
C15 Fe1 C10 C1 4.7(10)
C14 Fe1 C10 C1 122.2(10)
C12 Fe1 C10 C1 -156.3(9)
C19 Fe1 C10 C1 43.9(10)
C13 Fe1 C10 C1 160.9(9)
C11 Fe1 C10 C1 -119.1(10)
C16 Fe1 C10 C1 -38.0(9)
C18 Fe1 C10 C1 72.5(14)
C17 Fe1 C10 C1 -63.8(14)
C14 C10 C11 C12 -2.0(10)
C1 C10 C11 C12 176.0(8)
Fe1 C10 C11 C12 58.3(6)
C14 C10 C11 Fe1 -60.3(6)
C1 C10 C11 Fe1 117.8(8)
C15 Fe1 C11 C12 166.5(7)
C10 Fe1 C11 C12 -119.7(8)
C14 Fe1 C11 C12 -81.9(6)
C19 Fe1 C11 C12 -162.7(14)
C13 Fe1 C11 C12 -37.4(7)
C16 Fe1 C11 C12 122.7(8)
C18 Fe1 C11 C12 46.5(16)
C17 Fe1 C11 C12 82.2(8)
C15 Fe1 C11 C10 -73.8(8)
C14 Fe1 C11 C10 37.7(5)
C12 Fe1 C11 C10 119.7(8)
C19 Fe1 C11 C10 -43.0(16)
C13 Fe1 C11 C10 82.3(7)
C16 Fe1 C11 C10 -117.6(7)
C18 Fe1 C11 C10 166.1(13)
C17 Fe1 C11 C10 -158.1(7)
C10 C11 C12 C13 3.1(11)
Fe1 C11 C12 C13 60.8(7)
C10 C11 C12 Fe1 -57.7(6)
C15 Fe1 C12 C13 -155.6(14)
C10 Fe1 C12 C13 -81.0(7)
C14 Fe1 C12 C13 -37.5(6)
C19 Fe1 C12 C13 43.3(16)
C11 Fe1 C12 C13 -118.8(9)
C16 Fe1 C12 C13 164.8(7)
C18 Fe1 C12 C13 78.0(9)
C17 Fe1 C12 C13 122.7(8)
C15 Fe1 C12 C11 -36.8(17)
C10 Fe1 C12 C11 37.8(6)
C14 Fe1 C12 C11 81.4(6)
C19 Fe1 C12 C11 162.2(12)
C13 Fe1 C12 C11 118.8(9)
C16 Fe1 C12 C11 -76.3(8)
C18 Fe1 C12 C11 -163.2(7)
C17 Fe1 C12 C11 -118.5(7)
C11 C12 C13 C14 -3.1(12)
Fe1 C12 C13 C14 57.6(7)
C11 C12 C13 Fe1 -60.7(7)
C15 Fe1 C13 C12 160.3(12)
C10 Fe1 C13 C12 82.5(7)
C14 Fe1 C13 C12 120.6(9)
C19 Fe1 C13 C12 -163.0(7)
C11 Fe1 C13 C12 38.0(6)
C16 Fe1 C13 C12 -40.8(16)
C18 Fe1 C13 C12 -121.9(7)
C17 Fe1 C13 C12 -78.3(8)
C15 Fe1 C13 C14 39.7(15)
C10 Fe1 C13 C14 -38.1(5)
C12 Fe1 C13 C14 -120.6(9)
C19 Fe1 C13 C14 76.4(7)
C11 Fe1 C13 C14 -82.6(6)
C16 Fe1 C13 C14 -161.3(12)
C18 Fe1 C13 C14 117.5(6)
C17 Fe1 C13 C14 161.2(6)
C11 C10 C14 C13 0.2(11)
C1 C10 C14 C13 -177.8(8)
Fe1 C10 C14 C13 -60.5(7)
C11 C10 C14 Fe1 60.7(6)
C1 C10 C14 Fe1 -117.3(8)
C12 C13 C14 C10 1.8(12)
Fe1 C13 C14 C10 60.0(6)
C12 C13 C14 Fe1 -58.2(8)
C15 Fe1 C14 C10 78.9(8)
C12 Fe1 C14 C10 -81.8(5)
C19 Fe1 C14 C10 119.6(7)
C13 Fe1 C14 C10 -118.1(8)
C11 Fe1 C14 C10 -38.3(5)
C16 Fe1 C14 C10 46.6(12)
C18 Fe1 C14 C10 159.3(6)
C17 Fe1 C14 C10 -172.9(12)
C15 Fe1 C14 C13 -163.0(8)
C10 Fe1 C14 C13 118.1(8)
C12 Fe1 C14 C13 36.2(6)
C19 Fe1 C14 C13 -122.3(8)
C11 Fe1 C14 C13 79.8(6)
C16 Fe1 C14 C13 164.7(10)
C18 Fe1 C14 C13 -82.6(8)
C17 Fe1 C14 C13 -54.8(15)
C10 Fe1 C15 C19 121.9(8)
C14 Fe1 C15 C19 80.7(8)
C12 Fe1 C15 C19 -169.5(12)
C13 Fe1 C15 C19 51.9(15)
C11 Fe1 C15 C19 162.8(7)
C16 Fe1 C15 C19 -117.9(11)
C18 Fe1 C15 C19 -35.0(8)
C17 Fe1 C15 C19 -80.3(8)
C10 Fe1 C15 C16 -120.1(8)
C14 Fe1 C15 C16 -161.4(7)
C12 Fe1 C15 C16 -51.6(17)
C19 Fe1 C15 C16 117.9(11)
C13 Fe1 C15 C16 169.8(10)
C11 Fe1 C15 C16 -79.3(8)
C18 Fe1 C15 C16 82.9(8)
C17 Fe1 C15 C16 37.6(7)
C19 C15 C16 C17 1.4(13)
Fe1 C15 C16 C17 -60.9(8)
C19 C15 C16 Fe1 62.3(8)
C15 Fe1 C16 C17 117.3(11)
C10 Fe1 C16 C17 -165.0(6)
C14 Fe1 C16 C17 161.5(8)
C12 Fe1 C16 C17 -80.7(8)
C19 Fe1 C16 C17 80.3(8)
C13 Fe1 C16 C17 -50.3(16)
C11 Fe1 C16 C17 -122.1(7)
C18 Fe1 C16 C17 38.0(7)
C10 Fe1 C16 C15 77.6(9)
C14 Fe1 C16 C15 44.2(13)
C12 Fe1 C16 C15 162.0(8)
C19 Fe1 C16 C15 -37.1(7)
C13 Fe1 C16 C15 -167.6(12)
C11 Fe1 C16 C15 120.6(8)
C18 Fe1 C16 C15 -79.3(8)
C17 Fe1 C16 C15 -117.3(11)
C15 C16 C17 C18 0.6(12)
Fe1 C16 C17 C18 -57.8(8)
C15 C16 C17 Fe1 58.4(7)
C15 Fe1 C17 C16 -40.0(8)
C10 Fe1 C17 C16 35.8(14)
C14 Fe1 C17 C16 -156.5(12)
C12 Fe1 C17 C16 119.6(8)
C19 Fe1 C17 C16 -82.6(8)
C13 Fe1 C17 C16 161.6(8)
C11 Fe1 C17 C16 76.4(9)
C18 Fe1 C17 C16 -120.3(11)
C15 Fe1 C17 C18 80.3(8)
C10 Fe1 C17 C18 156.1(9)
C14 Fe1 C17 C18 -36.2(17)
C12 Fe1 C17 C18 -120.1(8)
C19 Fe1 C17 C18 37.7(7)
C13 Fe1 C17 C18 -78.1(9)
C11 Fe1 C17 C18 -163.3(7)
C16 Fe1 C17 C18 120.3(11)
C16 C17 C18 C19 -2.3(13)
Fe1 C17 C18 C19 -60.7(8)
C16 C17 C18 Fe1 58.3(8)
C15 Fe1 C18 C19 35.1(9)
C10 Fe1 C18 C19 -40.2(16)
C14 Fe1 C18 C19 -76.1(10)
C12 Fe1 C18 C19 -161.4(9)
C13 Fe1 C18 C19 -119.8(10)
C11 Fe1 C18 C19 163.6(13)
C16 Fe1 C18 C19 80.6(10)
C17 Fe1 C18 C19 116.8(12)
C15 Fe1 C18 C17 -81.6(9)
C10 Fe1 C18 C17 -156.9(10)
C14 Fe1 C18 C17 167.1(7)
C12 Fe1 C18 C17 81.9(9)
C19 Fe1 C18 C17 -116.8(12)
C13 Fe1 C18 C17 123.4(8)
C11 Fe1 C18 C17 46.9(18)
C16 Fe1 C18 C17 -36.1(8)
C16 C15 C19 C18 -3.0(14)
Fe1 C15 C19 C18 58.6(9)
C16 C15 C19 Fe1 -61.5(8)
C17 C18 C19 C15 3.3(13)
Fe1 C18 C19 C15 -57.3(8)
C17 C18 C19 Fe1 60.6(7)
C10 Fe1 C19 C15 -74.4(9)
C14 Fe1 C19 C15 -115.9(8)
C12 Fe1 C19 C15 170.4(12)
C13 Fe1 C19 C15 -157.8(8)
C11 Fe1 C19 C15 -42.6(18)
C16 Fe1 C19 C15 39.7(8)
C18 Fe1 C19 C15 122.8(13)
C17 Fe1 C19 C15 82.7(9)
C15 Fe1 C19 C18 -122.8(13)
C10 Fe1 C19 C18 162.8(8)
C14 Fe1 C19 C18 121.2(9)
C12 Fe1 C19 C18 47.5(18)
C13 Fe1 C19 C18 79.4(10)
C11 Fe1 C19 C18 -165.4(11)
C16 Fe1 C19 C18 -83.1(9)
C17 Fe1 C19 C18 -40.2(9)
C43 C20 C21 C22 2(3)
C20 C21 C22 C23 -1(4)
C21 C22 C23 C24 0(3)
C25 O1 C24 C43 170.5(10)
C25 O1 C24 C23 -10.6(14)
C22 C23 C24 C43 0.0(19)
C22 C23 C24 O1 -178.8(13)
C24 O1 C25 C26 178.8(11)
C27 O2 C26 C25 -88.3(16)
O1 C25 C26 O2 -59.6(17)
C26 O2 C27 C28 -158.9(12)
C29 O3 C28 C27 -170.4(11)
O2 C27 C28 O3 -50.4(18)
C28 O3 C29 C30 -101.4(12)
C31 O4 C30 C29 -176.6(8)
O3 C29 C30 O4 -69.9(12)
C30 O4 C31 C36 176.1(9)
C30 O4 C31 C32 -6.6(15)
C36 C31 C32 C33 -2.0(17)
O4 C31 C32 C33 -179.3(10)
C31 C32 C33 C34 2(2)
C32 C33 C34 C35 -1(2)
C33 C34 C35 C36 0(2)
C32 C31 C36 O5 178.1(9)
O4 C31 C36 O5 -4.3(12)
C32 C31 C36 C35 1.6(15)
O4 C31 C36 C35 179.2(9)
C37 O5 C36 C31 -162.6(9)
C37 O5 C36 C35 13.8(13)
C34 C35 C36 C31 -0.8(17)
C34 C35 C36 O5 -177.0(10)
C36 O5 C37 C38 175.6(8)
C39 O6 C38 C37 103.0(12)
O5 C37 C38 O6 70.7(11)
C38 O6 C39 C40 -160.2(12)
C41 O7 C40 C39 -177.0(12)
O6 C39 C40 O7 -55.0(18)
C40 O7 C41 C42 164.8(12)
C43 O8 C42 C41 -178.8(10)
O7 C41 C42 O8 73.3(15)
O1 C24 C43 C20 179.4(10)
C23 C24 C43 C20 0.5(17)
O1 C24 C43 O8 -1.5(14)
C23 C24 C43 O8 179.6(9)
C21 C20 C43 C24 -1.4(19)
C21 C20 C43 O8 179.6(12)
C42 O8 C43 C24 -166.2(11)
C42 O8 C43 C20 12.9(15)
